data_1517604
loop_
_publ_author_name
'Shi-Yao Yang'
'Hong-Bo Yuan'
'Xiao-Bin Xu'
'Rong-Bin Huang'

_publ_section_title
;
 Influential factors on assembly of first-row transition metal
 coordination polymers
;
_journal_name_full
;
Inorganica Chimica Acta
;
_journal_page_first 53
_journal_page_last 62
_journal_volume 403
_journal_year 2013
_chemical_formula_moiety 'C8 H6 Co N O7, H O, 2(O0.125), 0.5(H)'
_chemical_formula_sum 'C8 H7.5 Co N O8.25'
_chemical_formula_weight 308.58
_space_group_IT_number 74
_symmetry_cell_setting orthorhombic
_symmetry_space_group_name_Hall '-I 2b 2'
_symmetry_space_group_name_H-M 'I m m a'
_atom_sites_solution_hydrogens geom
_atom_sites_solution_primary direct
_atom_sites_solution_secondary difmap
_cell_angle_alpha 90.00
_cell_angle_beta 90.00
_cell_angle_gamma 90.00
_cell_formula_units_Z 4
_cell_length_a 17.9930(6)
_cell_length_b 7.2497(3)
_cell_length_c 11.5979(4)
_cell_measurement_reflns_used 2250
_cell_measurement_temperature 173(2)
_cell_measurement_theta_max 28.9045
_cell_measurement_theta_min 3.0136
_cell_volume 1512.87(10)
_computing_cell_refinement
;
CrysAlis RED, Oxford Diffraction Ltd., Version 1.171.31.8
;
_computing_data_collection
;
CrysAlis CCD, Oxford Diffraction Ltd., Version 1.171.31.8
;
_computing_data_reduction
;
CrysAlis RED, Oxford Diffraction Ltd., Version 1.171.31.8
;
_computing_molecular_graphics 'ORTEP-II (Johnson, 1976)'
_computing_publication_material 'SHELXL-97 (Sheldrick, 1997)'
_computing_structure_refinement 'SHELXL-97 (Sheldrick, 1997)'
_computing_structure_solution 'SHELXS-97 (Sheldrick, 1997)'
_diffrn_ambient_temperature 173(2)
_diffrn_detector_area_resol_mean 16.1903
_diffrn_measured_fraction_theta_full 0.977
_diffrn_measured_fraction_theta_max 0.894
_diffrn_measurement_device_type 'Gemini S Ultra CrysAlis CCD, Oxford'
_diffrn_measurement_method 'CrysAlis RED, Oxford Diffraction'
_diffrn_radiation_monochromator graphite
_diffrn_radiation_source 'fine-focus sealed tube'
_diffrn_radiation_type MoK\a
_diffrn_radiation_wavelength 0.71073
_diffrn_reflns_av_R_equivalents 0.0178
_diffrn_reflns_av_sigmaI/netI 0.0216
_diffrn_reflns_limit_h_max 22
_diffrn_reflns_limit_h_min -23
_diffrn_reflns_limit_k_max 5
_diffrn_reflns_limit_k_min -9
_diffrn_reflns_limit_l_max 14
_diffrn_reflns_limit_l_min -14
_diffrn_reflns_number 3587
_diffrn_reflns_theta_full 26.00
_diffrn_reflns_theta_max 28.92
_diffrn_reflns_theta_min 3.31
_exptl_absorpt_coefficient_mu 1.162
_exptl_absorpt_correction_T_max 0.7603
_exptl_absorpt_correction_T_min 0.6234
_exptl_absorpt_correction_type multi-scan
_exptl_absorpt_process_details
;
CrysAlis RED, Oxford Diffraction Ltd., Version 1.171.31.8
Empirical absorption correction using spherical harmonics,
 implemented in SCALE3 ABSPACK scaling algorithm.
;
_exptl_crystal_colour pink
_exptl_crystal_density_diffrn 1.355
_exptl_crystal_density_method 'not measured'
_exptl_crystal_description plate
_exptl_crystal_F_000 622
_exptl_crystal_size_max 0.45
_exptl_crystal_size_mid 0.40
_exptl_crystal_size_min 0.25
_refine_diff_density_max 1.067
_refine_diff_density_min -0.689
_refine_diff_density_rms 0.109
_refine_ls_extinction_method none
_refine_ls_goodness_of_fit_ref 1.059
_refine_ls_hydrogen_treatment constr
_refine_ls_matrix_type full
_refine_ls_number_parameters 78
_refine_ls_number_reflns 992
_refine_ls_number_restraints 0
_refine_ls_restrained_S_all 1.059
_refine_ls_R_factor_all 0.0489
_refine_ls_R_factor_gt 0.0411
_refine_ls_shift/su_max 0.000
_refine_ls_shift/su_mean 0.000
_refine_ls_structure_factor_coef Fsqd
_refine_ls_weighting_details 'calc w=1/[\s^2^(Fo^2^)+(0.0967P)^2^+1.8455P] where P=(Fo^2^+2Fc^2^)/3'
_refine_ls_weighting_scheme calc
_refine_ls_wR_factor_gt 0.1288
_refine_ls_wR_factor_ref 0.1343
_reflns_number_gt 782
_reflns_number_total 992
_reflns_threshold_expression >2sigma(I)
_cod_data_source_file ICA-2013-403-53-62-7.cif
_cod_data_source_block {[Co(ntp)(H2O)].1.25H2O}n
_cod_original_sg_symbol_H-M Imma
_cod_original_formula_sum 'C8 H7.50 Co N O8.25'
_cod_database_code 1517604

loop_
_symmetry_equiv_pos_as_xyz
'x, y, z'
'-x, -y+1/2, z'
'-x, y+1/2, -z'
'x, -y, -z'
'x+1/2, y+1/2, z+1/2'
'-x+1/2, -y+1, z+1/2'
'-x+1/2, y+1, -z+1/2'
'x+1/2, -y+1/2, -z+1/2'
'-x, -y, -z'
'x, y-1/2, -z'
'x, -y-1/2, z'
'-x, y, z'
'-x+1/2, -y+1/2, -z+1/2'
'x+1/2, y, -z+1/2'
'x+1/2, -y, z+1/2'
'-x+1/2, y+1/2, z+1/2'

loop_
_atom_site_label
_atom_site_type_symbol
_atom_site_fract_x
_atom_site_fract_y
_atom_site_fract_z
_atom_site_U_iso_or_equiv
_atom_site_adp_type
_atom_site_occupancy
_atom_site_symmetry_multiplicity
_atom_site_calc_flag
_atom_site_refinement_flags
_atom_site_disorder_assembly
_atom_site_disorder_group
Co1 Co 0.5000 0.0000 0.5000 0.0110(3) Uani 1 4 d S . .
O4 O 0.5000 0.2500 0.6092(3) 0.0254(8) Uani 1 4 d S . .
H4A H 0.5446 0.2500 0.6593 0.030 Uiso 0.50 2 calc SPR . .
H4B H 0.4554 0.2500 0.6593 0.030 Uiso 0.50 2 calc SPR . .
O1 O 0.58268(10) 0.0958(3) 0.39725(19) 0.0314(5) Uani 1 1 d . . .
C1 C 0.6096(2) 0.2500 0.3737(3) 0.0227(8) Uani 1 2 d S . .
C2 C 0.6819(2) 0.2500 0.3091(4) 0.0261(8) Uani 1 2 d S . .
C3 C 0.71653(17) 0.0870(4) 0.2791(3) 0.0436(9) Uani 0.25 1 d P . 1
N1 N 0.6901(7) -0.0839(16) 0.3231(14) 0.052(4) Uani 0.25 1 d P . 1
O2 O 0.6461(6) -0.1584(15) 0.2558(12) 0.060(3) Uani 0.25 1 d P . 1
O3 O 0.7150(7) -0.1493(17) 0.4127(12) 0.070(4) Uani 0.25 1 d P . 1
C3' C 0.71653(17) 0.0870(4) 0.2791(3) 0.0436(9) Uani 0.75 1 d P . 2
H3'A H 0.6939 -0.0271 0.2990 0.052 Uiso 0.75 1 calc PR . 2
O1W O 0.5662(6) -0.2500 0.1937(8) 0.075(3) Uani 0.50 2 d SP A 2
H1WA H 0.5939 -0.3433 0.1928 0.113 Uiso 0.25 1 calc PR A 2
H1WB H 0.5272 -0.2702 0.1542 0.090 Uiso 0.25 1 d PR A 2
O2W O 0.662(2) 0.2500 -0.051(5) 0.13(2) Uani 0.125 2 d SP . .
H2WA H 0.6644 0.3657 -0.0513 0.197 Uiso 0.0625 1 calc PR . .
H2WB H 0.6770 0.1754 -0.1023 0.197 Uiso 0.0625 1 d PR . .

loop_
_atom_site_aniso_label
_atom_site_aniso_U_11
_atom_site_aniso_U_22
_atom_site_aniso_U_33
_atom_site_aniso_U_23
_atom_site_aniso_U_13
_atom_site_aniso_U_12
Co1 0.0073(3) 0.0106(4) 0.0153(4) 0.0020(2) 0.000 0.000
O4 0.041(2) 0.0158(17) 0.0190(17) 0.000 0.000 0.000
O1 0.0251(9) 0.0237(11) 0.0454(12) 0.0010(9) 0.0227(9) -0.0044(8)
C1 0.0195(16) 0.0245(18) 0.0240(18) 0.000 0.0093(14) 0.000
C2 0.0226(18) 0.0184(18) 0.037(2) 0.000 0.0157(17) 0.000
C3 0.0367(16) 0.0203(15) 0.074(2) 0.0014(15) 0.0368(18) -0.0025(13)
N1 0.040(6) 0.024(6) 0.091(11) -0.008(7) 0.046(7) 0.006(5)
O2 0.047(5) 0.043(5) 0.091(9) -0.020(6) 0.019(6) -0.018(5)
O3 0.068(7) 0.056(7) 0.086(9) 0.034(7) 0.025(7) 0.022(6)
C3' 0.0367(16) 0.0203(15) 0.074(2) 0.0014(15) 0.0368(18) -0.0025(13)
O1W 0.089(5) 0.083(7) 0.053(5) 0.000 0.023(5) 0.000
O2W 0.08(3) 0.25(8) 0.07(3) 0.000 -0.03(3) 0.000

loop_
_atom_type_symbol
_atom_type_description
_atom_type_scat_dispersion_real
_atom_type_scat_dispersion_imag
_atom_type_scat_source
C C 0.0033 0.0016 'International Tables Vol C Tables 4.2.6.8 and 6.1.1.4'
H H 0.0000 0.0000 'International Tables Vol C Tables 4.2.6.8 and 6.1.1.4'
N N 0.0061 0.0033 'International Tables Vol C Tables 4.2.6.8 and 6.1.1.4'
O O 0.0106 0.0060 'International Tables Vol C Tables 4.2.6.8 and 6.1.1.4'
Co Co 0.3494 0.9721 'International Tables Vol C Tables 4.2.6.8 and 6.1.1.4'

loop_
_geom_angle_atom_site_label_1
_geom_angle_atom_site_label_2
_geom_angle_atom_site_label_3
_geom_angle
_geom_angle_site_symmetry_1
_geom_angle_site_symmetry_3
O1 Co1 O1 94.32(12) 12_655 .
O1 Co1 O1 180.00(10) 12_655 4_556
O1 Co1 O1 85.68(12) . 4_556
O1 Co1 O1 85.68(12) 12_655 9_656
O1 Co1 O1 180.00(7) . 9_656
O1 Co1 O1 94.32(12) 4_556 9_656
O1 Co1 O4 86.81(8) 12_655 9_656
O1 Co1 O4 86.81(8) . 9_656
O1 Co1 O4 93.19(8) 4_556 9_656
O1 Co1 O4 93.19(8) 9_656 9_656
O1 Co1 O4 93.19(8) 12_655 .
O1 Co1 O4 93.19(8) . .
O1 Co1 O4 86.81(8) 4_556 .
O1 Co1 O4 86.81(8) 9_656 .
O4 Co1 O4 180.00(15) 9_656 .
Co1 O4 Co1 110.12(15) . 2_655
Co1 O4 H4A 109.6 . .
Co1 O4 H4A 109.6 2_655 .
Co1 O4 H4B 109.6 . .
Co1 O4 H4B 109.6 2_655 .
H4A O4 H4B 108.2 . .
C1 O1 Co1 136.00(19) . .
O1 C1 O1 127.1(3) . 11_565
O1 C1 C2 116.43(16) . .
O1 C1 C2 116.43(16) 11_565 .
C3 C2 C3 117.7(3) 11_565 .
C3' C2 C1 121.12(17) 11_565 .
C3 C2 C1 121.12(17) 11_565 .
C3 C2 C1 121.12(17) . .
C2 C3 C3 121.13(17) . 7_645
C2 C3 N1 120.3(5) . .
C3 C3 N1 117.9(4) 7_645 .
O3 N1 O2 126.8(13) . .
O3 N1 C3 121.3(13) . .
O2 N1 C3 111.6(14) . .
N1 O2 O2 115.9(8) . 11
N1 O3 O3 112.8(9) . 11
H1WA O1W H1WB 110.1 . .
H2WA O2W H2WB 128.0 . .

loop_
_geom_bond_atom_site_label_1
_geom_bond_atom_site_label_2
_geom_bond_distance
_geom_bond_site_symmetry_2
Co1 O1 2.0288(17) 12_655
Co1 O1 2.0288(17) .
Co1 O1 2.0288(17) 4_556
Co1 O1 2.0288(17) 9_656
Co1 O4 2.211(2) 9_656
Co1 O4 2.211(2) .
O4 Co1 2.211(2) 2_655
O4 H4A 0.9900 .
O4 H4B 0.9900 .
O1 C1 1.248(2) .
C1 O1 1.248(2) 11_565
C1 C2 1.501(5) .
C2 C3' 1.381(3) 11_565
C2 C3 1.381(3) 11_565
C2 C3 1.381(3) .
C3 C3 1.381(5) 7_645
C3 N1 1.421(13) .
N1 O3 1.23(2) .
N1 O2 1.237(19) .
O2 O2 1.33(2) 11
O3 O3 1.46(2) 11
O1W H1WA 0.8400 .
O1W H1WB 0.8500 .
O2W H2WA 0.8400 .
O2W H2WB 0.8501 .
